data_4348116
loop_
_publ_author_name
'Hou, Jie'
'Hu, Junyi'
'Sun, Qing'
'Zhang, Guanyun'
'Tung, Chen-Ho'
'Wang, Yifeng'

_publ_section_title
;
 A Post-Functionalizable Iso-Polyoxotitanate Cage Cluster.
;
_journal_issue 14
_journal_name_full 'Inorganic chemistry'
_journal_page_first 7075
_journal_page_last 7078
_journal_paper_doi 10.1021/acs.inorgchem.6b00982
_journal_volume 55
_journal_year 2016
_chemical_formula_moiety '3(I), C33 O11 Ti3'
_chemical_formula_sum 'C33 I3 O11 Ti3'
_chemical_formula_weight 1096.73
_space_group_crystal_system trigonal
_space_group_IT_number 167
_space_group_name_Hall '-R 3 2"c'
_space_group_name_H-M_alt 'R -3 c :H'
_atom_sites_solution_primary heavy
_audit_creation_date 2015-12-12
_audit_creation_method
;
Olex2 1.2
(compiled 2015.01.26 svn.r3150 for OlexSys, GUI svn.r4998)
;
_cell_angle_alpha 90
_cell_angle_beta 90
_cell_angle_gamma 120
_cell_formula_units_Z 6
_cell_length_a 13.102(2)
_cell_length_b 13.102(2)
_cell_length_c 49.573(16)
_cell_measurement_reflns_used 1664
_cell_measurement_temperature 173.15
_cell_measurement_theta_max 23.03
_cell_measurement_theta_min 2.43
_cell_volume 7370(3)
_computing_molecular_graphics 'Olex2 (Dolomanov et al., 2009)'
_computing_publication_material 'Olex2 (Dolomanov et al., 2009)'
_computing_structure_refinement 'ShelXL (Sheldrick, 2008)'
_computing_structure_solution 'ShelXS (Sheldrick, 2008)'
_diffrn_ambient_temperature 173.15
_diffrn_measured_fraction_theta_full 0.998
_diffrn_measured_fraction_theta_max 0.996
_diffrn_measurement_device_type 'CCD area detector'
_diffrn_measurement_method 'phi and omega scans'
_diffrn_radiation_monochromator graphite
_diffrn_radiation_type MoK\a
_diffrn_radiation_wavelength 0.71073
_diffrn_reflns_av_R_equivalents 0.0233
_diffrn_reflns_av_unetI/netI 0.0199
_diffrn_reflns_Laue_measured_fraction_full 0.998
_diffrn_reflns_Laue_measured_fraction_max 0.996
_diffrn_reflns_limit_h_max 16
_diffrn_reflns_limit_h_min -14
_diffrn_reflns_limit_k_max 15
_diffrn_reflns_limit_k_min -9
_diffrn_reflns_limit_l_max 35
_diffrn_reflns_limit_l_min -64
_diffrn_reflns_number 8061
_diffrn_reflns_point_group_measured_fraction_full 0.998
_diffrn_reflns_point_group_measured_fraction_max 0.996
_diffrn_reflns_theta_full 25.242
_diffrn_reflns_theta_max 27.463
_diffrn_reflns_theta_min 2.434
_exptl_absorpt_coefficient_mu 2.402
_exptl_absorpt_correction_type none
_exptl_crystal_colour red
_exptl_crystal_colour_primary red
_exptl_crystal_density_diffrn 1.483
_exptl_crystal_description block
_exptl_crystal_F_000 3066
_refine_diff_density_max 1.836
_refine_diff_density_min -2.214
_refine_diff_density_rms 0.138
_refine_ls_extinction_method none
_refine_ls_goodness_of_fit_ref 1.078
_refine_ls_hydrogen_treatment undef
_refine_ls_matrix_type full
_refine_ls_number_parameters 85
_refine_ls_number_reflns 1873
_refine_ls_number_restraints 0
_refine_ls_restrained_S_all 1.078
_refine_ls_R_factor_all 0.1395
_refine_ls_R_factor_gt 0.1035
_refine_ls_shift/su_max 0.000
_refine_ls_shift/su_mean 0.000
_refine_ls_structure_factor_coef Fsqd
_refine_ls_weighting_details 'w=1/[\s^2^(Fo^2^)+(0.1521P)^2^+96.9043P] where P=(Fo^2^+2Fc^2^)/3'
_refine_ls_weighting_scheme calc
_refine_ls_wR_factor_gt 0.3112
_refine_ls_wR_factor_ref 0.3512
_reflns_Friedel_coverage 0.000
_reflns_number_gt 1203
_reflns_number_total 1873
_reflns_threshold_expression 'I > 2\s(I)'
_cod_data_source_file ic6b00982_si_001.cif
_cod_data_source_block r-3c
_cod_original_cell_volume 7369(3)
_cod_original_sg_symbol_H-M 'R -3 c'
_cod_database_code 4348116
_shelxl_version_number 2013-4
_shelx_space_group_comment
;
The symmetry employed for this shelxl refinement is uniquely defined
by the following loop, which should always be used as a source of
symmetry information in preference to the above space-group names.
They are only intended as comments.
;
_olex2_refinement_description
;
1. Others
 Fixed Sof: C1(0.5) C6(0.66667)
;
_olex2_submission_special_instructions 'No special instructions were received'

loop_
_space_group_symop_operation_xyz
'x, y, z'
'-y, x-y, z'
'-x+y, -x, z'
'x-y, -y, -z+1/2'
'-x, -x+y, -z+1/2'
'y, x, -z+1/2'
'x+2/3, y+1/3, z+1/3'
'-y+2/3, x-y+1/3, z+1/3'
'-x+y+2/3, -x+1/3, z+1/3'
'x-y+2/3, -y+1/3, -z+5/6'
'-x+2/3, -x+y+1/3, -z+5/6'
'y+2/3, x+1/3, -z+5/6'
'x+1/3, y+2/3, z+2/3'
'-y+1/3, x-y+2/3, z+2/3'
'-x+y+1/3, -x+2/3, z+2/3'
'x-y+1/3, -y+2/3, -z+7/6'
'-x+1/3, -x+y+2/3, -z+7/6'
'y+1/3, x+2/3, -z+7/6'
'-x, -y, -z'
'y, -x+y, -z'
'x-y, x, -z'
'-x+y, y, z-1/2'
'x, x-y, z-1/2'
'-y, -x, z-1/2'
'-x+2/3, -y+1/3, -z+1/3'
'y+2/3, -x+y+1/3, -z+1/3'
'x-y+2/3, x+1/3, -z+1/3'
'-x+y+2/3, y+1/3, z-1/6'
'x+2/3, x-y+1/3, z-1/6'
'-y+2/3, -x+1/3, z-1/6'
'-x+1/3, -y+2/3, -z+2/3'
'y+1/3, -x+y+2/3, -z+2/3'
'x-y+1/3, x+2/3, -z+2/3'
'-x+y+1/3, y+2/3, z+1/6'
'x+1/3, x-y+2/3, z+1/6'
'-y+1/3, -x+2/3, z+1/6'

loop_
_atom_site_label
_atom_site_type_symbol
_atom_site_fract_x
_atom_site_fract_y
_atom_site_fract_z
_atom_site_U_iso_or_equiv
_atom_site_adp_type
_atom_site_occupancy
_atom_site_site_symmetry_order
_atom_site_calc_flag
_atom_site_refinement_flags_posn
_atom_site_refinement_flags_adp
_atom_site_refinement_flags_occupancy
I2 I -0.6667 -0.3333 0.72676(8) 0.2176(19) Uani 1 3 d S T P
I1 I -0.6667 -0.3333 0.6667 0.194(2) Uani 1 6 d S T P
Ti1 Ti -0.3333 0.19906(14) 0.5833 0.0776(9) Uani 1 2 d S T P
O2 O -0.3333 0.3333 0.55946(15) 0.0521(18) Uani 1 3 d S T P
O3 O -0.3353(10) 0.1129(6) 0.61078(12) 0.130(4) Uani 1 1 d . . .
O1 O -0.1666(6) 0.3333 0.5833 0.100(3) Uani 1 2 d S T P
C1 C -0.0329(14) 0.3900(16) 0.5853(3) 0.075(4) Uani 0.5 1 d . . .
C3 C -0.355(3) 0.0105(17) 0.6246(3) 0.216(12) Uani 1 1 d . . .
C1AA C -0.4025(19) 0.0009(15) 0.6508(3) 0.171(7) Uani 1 1 d . . .
C5 C -0.3333 0.3333 0.5306(2) 0.092(5) Uani 1 3 d S T P
C4 C -0.256(3) -0.010(2) 0.6202(4) 0.248(14) Uani 1 1 d . . .
C2 C -0.0165(15) 0.3276(17) 0.6096(4) 0.174(7) Uani 1 1 d . . .
C6 C -0.413(3) 0.257(3) 0.5139(11) 0.27(2) Uani 0.6667 1 d . . .

loop_
_atom_site_aniso_label
_atom_site_aniso_U_11
_atom_site_aniso_U_22
_atom_site_aniso_U_33
_atom_site_aniso_U_23
_atom_site_aniso_U_13
_atom_site_aniso_U_12
I2 0.1038(11) 0.1038(11) 0.445(6) 0.000 0.000 0.0519(5)
I1 0.0674(9) 0.0674(9) 0.448(6) 0.000 0.000 0.0337(4)
Ti1 0.130(2) 0.0634(9) 0.0616(12) 0.0154(6) 0.0308(11) 0.0649(11)
O2 0.053(3) 0.053(3) 0.050(4) 0.000 0.000 0.0265(14)
O3 0.266(11) 0.092(5) 0.076(4) 0.033(3) 0.048(5) 0.124(7)
O1 0.072(3) 0.177(10) 0.086(5) 0.047(6) 0.023(3) 0.089(5)
C1 0.052(8) 0.090(11) 0.087(10) 0.007(9) 0.004(8) 0.039(8)
C3 0.45(4) 0.173(16) 0.131(11) 0.082(11) 0.086(17) 0.23(2)
C1AA 0.225(19) 0.145(13) 0.123(10) 0.077(10) 0.026(11) 0.077(13)
C5 0.119(9) 0.119(9) 0.040(6) 0.000 0.000 0.059(4)
C4 0.48(4) 0.26(2) 0.172(15) 0.113(16) 0.12(2) 0.31(3)
C2 0.149(13) 0.24(2) 0.203(15) -0.010(14) -0.073(12) 0.147(14)
C6 0.13(2) 0.15(3) 0.50(6) -0.16(3) -0.13(3) 0.046(18)

loop_
_atom_type_symbol
_atom_type_description
_atom_type_scat_dispersion_real
_atom_type_scat_dispersion_imag
_atom_type_scat_source
C C 0.0033 0.0016 'International Tables Vol C Tables 4.2.6.8 and 6.1.1.4'
I I -0.4742 1.8119 'International Tables Vol C Tables 4.2.6.8 and 6.1.1.4'
O O 0.0106 0.0060 'International Tables Vol C Tables 4.2.6.8 and 6.1.1.4'
Ti Ti 0.2776 0.4457 'International Tables Vol C Tables 4.2.6.8 and 6.1.1.4'

loop_
_geom_angle_atom_site_label_1
_geom_angle_atom_site_label_2
_geom_angle_atom_site_label_3
_geom_angle
_geom_angle_site_symmetry_1
_geom_angle_site_symmetry_3
I2 I1 I2 180.0 . 25_346
Ti1 Ti1 Ti1 60.001(1) 3_455 2_565
O2 Ti1 Ti1 44.06(12) 16 2_565
O2 Ti1 Ti1 44.06(11) . 3_455
O2 Ti1 Ti1 44.06(12) . 2_565
O2 Ti1 Ti1 44.06(11) 16 3_455
O2 Ti1 O2 67.9(3) . 16
O3 Ti1 Ti1 122.9(3) 17_445 2_565
O3 Ti1 Ti1 123.8(3) . 2_565
O3 Ti1 Ti1 122.9(3) . 3_455
O3 Ti1 Ti1 123.8(3) 17_445 3_455
O3 Ti1 O2 163.3(3) 17_445 16
O3 Ti1 O2 95.4(3) 17_445 .
O3 Ti1 O2 95.5(3) . 16
O3 Ti1 O2 163.3(3) . .
O3 Ti1 O3 101.3(4) 17_445 .
O3 Ti1 O1 102.9(4) 17_445 3_455
O3 Ti1 O1 102.9(4) . .
O3 Ti1 O1 101.5(4) 17_445 .
O3 Ti1 O1 101.5(4) . 3_455
O1 Ti1 Ti1 40.59(17) . 2_565
O1 Ti1 Ti1 100.59(17) . 3_455
O1 Ti1 Ti1 40.59(17) 3_455 3_455
O1 Ti1 Ti1 100.59(17) 3_455 2_565
O1 Ti1 O2 73.99(14) 3_455 .
O1 Ti1 O2 73.99(14) . .
O1 Ti1 O2 73.99(14) . 16
O1 Ti1 O2 74.00(14) 3_455 16
O1 Ti1 O1 141.2(3) . 3_455
Ti1 O2 Ti1 91.9(2) . 3_455
Ti1 O2 Ti1 91.9(2) 2_565 3_455
Ti1 O2 Ti1 91.9(2) . 2_565
C5 O2 Ti1 123.93(16) . .
C5 O2 Ti1 123.93(16) . 3_455
C5 O2 Ti1 123.93(17) . 2_565
C3 O3 Ti1 157.3(10) . .
Ti1 O1 Ti1 98.8(3) . 2_565
C1 O1 Ti1 155.3(7) 16 2_565
C1 O1 Ti1 105.6(7) 16 .
C1 O1 Ti1 155.3(7) . .
C1 O1 Ti1 105.6(7) . 2_565
C1 O1 C1 50.5(14) 16 .
O1 C1 C2 103.0(12) . .
O1 C1 C2 98.0(11) . 16
C1 C1 O1 64.8(7) 16 .
C1 C1 C2 61.4(14) 16 16
C1 C1 C2 70.3(15) 16 .
C2 C1 C2 110.8(16) . 16
O3 C3 C1AA 113.1(13) . .
O3 C3 C4 110.2(18) . .
C1AA C3 C4 120.5(17) . .
C6 C5 O2 129(2) 2_565 .
C6 C5 O2 129(2) 3_455 .
C6 C5 O2 129(2) . .
C6 C5 C6 85(4) . 2_565
C6 C5 C6 85(4) 2_565 3_455
C6 C5 C6 85(4) . 3_455
C1 C2 C1 48.4(13) . 16
C5 C6 C6 47.7(18) . 3_455
C5 C6 C6 47.7(18) . 2_565
C6 C6 C6 59.999(18) 3_455 2_565

loop_
_geom_bond_atom_site_label_1
_geom_bond_atom_site_label_2
_geom_bond_distance
_geom_bond_site_symmetry_2
I2 I1 2.979(4) .
I1 I2 2.979(4) 25_346
Ti1 Ti1 3.047(3) 2_565
Ti1 Ti1 3.047(3) 3_455
Ti1 O2 2.120(4) 16
Ti1 O2 2.120(4) .
Ti1 O3 1.760(6) 17_445
Ti1 O3 1.760(6) .
Ti1 O1 2.006(5) 3_455
Ti1 O1 2.006(5) .
O2 Ti1 2.120(4) 3_455
O2 Ti1 2.120(4) 2_565
O2 C5 1.430(14) .
O3 C3 1.410(13) .
O1 Ti1 2.006(5) 2_565
O1 C1 1.526(17) .
O1 C1 1.526(17) 16
C1 C1 1.30(4) 16
C1 C2 1.53(2) .
C1 C2 1.64(2) 16
C3 C1AA 1.42(2) .
C3 C4 1.47(3) .
C5 C6 1.31(3) 2_565
C5 C6 1.31(3) .
C5 C6 1.31(3) 3_455
C2 C1 1.64(2) 16
C6 C6 1.76(5) 2_565
C6 C6 1.76(5) 3_455

loop_
_geom_torsion_atom_site_label_1
_geom_torsion_atom_site_label_2
_geom_torsion_atom_site_label_3
_geom_torsion_atom_site_label_4
_geom_torsion
_geom_torsion_site_symmetry_1
_geom_torsion_site_symmetry_4
Ti1 Ti1 O3 C3 120(3) 3_455 .
Ti1 Ti1 O3 C3 -166(3) 2_565 .
Ti1 O2 C5 C6 -178(2) . 3_455
Ti1 O2 C5 C6 62(2) 2_565 2_565
Ti1 O2 C5 C6 62(2) 3_455 3_455
Ti1 O2 C5 C6 62(2) . .
Ti1 O2 C5 C6 -178(2) 3_455 2_565
Ti1 O2 C5 C6 -178(2) 2_565 .
Ti1 O2 C5 C6 -58(2) 2_565 3_455
Ti1 O2 C5 C6 -58(2) 3_455 .
Ti1 O2 C5 C6 -58(2) . 2_565
Ti1 O3 C3 C1AA -139(2) . .
Ti1 O3 C3 C4 83(4) . .
Ti1 O1 C1 C1 -173.1(12) 2_565 16
Ti1 O1 C1 C1 16(3) . 16
Ti1 O1 C1 C2 126.4(11) 2_565 .
Ti1 O1 C1 C2 69.2(19) . 16
Ti1 O1 C1 C2 -120.1(10) 2_565 16
Ti1 O1 C1 C2 -44(2) . .
O2 Ti1 O3 C3 155(3) . .
O2 Ti1 O3 C3 157(3) 16 .
O2 C5 C6 C6 -137.5(15) . 2_565
O2 C5 C6 C6 137.5(15) . 3_455
O3 Ti1 O3 C3 -23(3) 17_445 .
O1 Ti1 O3 C3 83(3) 3_455 .
O1 Ti1 O3 C3 -128(3) . .
O1 C1 C2 C1 56.8(10) . 16
C1 O1 C1 C2 -60.6(14) 16 .
C1 O1 C1 C2 53.0(13) 16 16
C2 C1 C2 C1 -47.1(14) 16 16
C6 C5 C6 C6 85(3) 3_455 2_565
C6 C5 C6 C6 -85(3) 2_565 3_455
